data_7251822
loop_
_publ_author_name
'Marasinghe, Aloka A.'
'Averkiev, Boris B.'
'Aaker\"oy, Christer B.'

_publ_section_title
;
 Modulating some photophysical properties of cocrystals
;
_journal_issue 16
_journal_name_full CrystEngComm
_journal_page_first 2548
_journal_page_last 2559
_journal_paper_doi 10.1039/D6CE00063K
_journal_volume 28
_journal_year 2026
_chemical_formula_moiety 'C9 H11 N O2, C11 H15 N3 O3'
_chemical_formula_sum 'C20 H26 N4 O5'
_chemical_formula_weight 402.45
_space_group_crystal_system triclinic
_space_group_IT_number 2
_space_group_name_Hall '-P 1'
_space_group_name_H-M_alt 'P -1'
_atom_sites_solution_hydrogens mixed
_atom_sites_solution_primary dual
_audit_creation_date 2023-10-12
_audit_creation_method
;
Olex2 1.5-ac5-024
(compiled 2022.04.12 svn.rca3783a0 for Rigaku Oxford Diffraction, GUI svn.r6498)
;
_audit_update_record
;
2025-12-21 deposited with the CCDC.	2026-03-16 downloaded from the CCDC.
;
_cell_angle_alpha 76.6124(10)
_cell_angle_beta 75.8298(12)
_cell_angle_gamma 80.7872(10)
_cell_formula_units_Z 2
_cell_length_a 6.42159(9)
_cell_length_b 12.65205(14)
_cell_length_c 13.02701(17)
_cell_measurement_reflns_used 15178
_cell_measurement_temperature 200.00(10)
_cell_measurement_theta_max 79.5850
_cell_measurement_theta_min 3.5690
_cell_volume 992.29(2)
_computing_cell_refinement 'CrysAlisPro 1.171.42.102a (Rigaku OD, 2023)'
_computing_data_collection 'CrysAlisPro 1.171.42.102a (Rigaku OD, 2023)'
_computing_data_reduction 'CrysAlisPro 1.171.42.102a (Rigaku OD, 2023)'
_computing_molecular_graphics 'Olex2 1.5-ac5-024 (Dolomanov et al., 2009)'
_computing_publication_material 'Olex2 1.5-ac5-024 (Dolomanov et al., 2009)'
_computing_structure_refinement 'SHELXL 2018/3 (Sheldrick, 2015)'
_computing_structure_solution 'SHELXT  (Sheldrick, 2015)'
_diffrn_ambient_environment N~2~
_diffrn_ambient_temperature 200.00(10)
_diffrn_detector 'Hybrid Pixel Array Detector'
_diffrn_detector_area_resol_mean 10.0000
_diffrn_detector_type HyPix
_diffrn_measured_fraction_theta_full 0.997
_diffrn_measured_fraction_theta_max 0.984
_diffrn_measurement_details
;
List of Runs (angles in degrees, time in seconds):

  # Type    Start    End  Width  t~exp~   \w     \q     \k     \f   Frames
#--------------------------------------------------------------------------
  1  \w    -84.00 -10.00   0.50    0.80    --  -49.82 121.00-134.00  148
  2  \w   -105.00 -27.00   0.50    0.80    --  -49.82 152.00  25.00  156
  3  \w   -121.00 -55.00   0.50    0.80    --  -49.82-152.00 -16.00  132
  4  \w     32.00  91.00   0.50    0.80    --   49.82-121.00 143.00  118
  5  \w     48.00 112.00   0.50    0.80    --   49.82-152.00 -16.00  128
  6  \w    -84.00 -21.00   0.50    3.50    --  -90.00 121.00-134.00  126
  7  \w   -105.00 -27.00   0.50    3.50    --  -90.00 152.00  25.00  156
  8  \w   -159.00 -76.00   0.50    3.50    --  -90.00-121.00 143.00  166
  9  \w   -148.00 -55.00   0.50    3.50    --  -90.00-152.00 -16.00  186
 10  \w     77.00 164.00   0.50    3.50    --  111.50 152.00  25.00  174
 11  \w     98.00 178.00   0.50    3.50    --  111.50 121.00-134.00  160
 12  \w    100.00 131.00   0.50    3.50    --  111.50-152.00 -16.00   62
 13  \w     52.00  77.00   0.50    3.50    --  111.50-121.00 143.00   50
 14  \w   -117.00 -77.00   0.50    0.80    --  -49.82-125.00-150.00   80
 15  \w    -24.00  23.00   0.50    0.80    --  -49.82  19.00-120.00   94
 16  \w    -23.00  16.00   0.50    0.80    --  -49.82  19.00 150.00   78
 17  \w   -119.00 -31.00   0.50    0.80    --  -49.82 -77.00-180.00  176
 18  \w    -40.00  21.00   0.50    0.80    --  -49.82  38.00 120.00  122
 19  \w   -160.00 -86.00   0.50    3.50    --  -90.00 -45.00-150.00  148
 20  \w    150.00 178.00   0.50    3.50    --  111.50  45.00-150.00   56
 21  \w    107.00 136.00   0.50    3.50    --  111.50  45.00-150.00   58
 22  \w    104.00 130.00   0.50    3.50    --  111.50  30.00 -30.00   52
 23  \w    130.00 169.00   0.50    3.50    --  111.50  15.00 150.00   78
 24  \w     44.00  69.00   0.50    3.50    --  111.50-125.00  60.00   50
 25  \w     85.00 110.00   0.50    3.50    --  111.50-125.00  60.00   50
 26  \w     92.00 117.00   0.50    3.50    --  111.50  77.00  30.00   50
 27  \w    153.00 178.00   0.50    3.50    --  111.50  77.00  30.00   50
 28  \w     48.00  82.00   0.50    3.50    --  111.50 -77.00-150.00   68
 29  \w     79.00 108.00   0.50    3.50    --  111.50-108.00  -6.10   58
 30  \w     79.00 111.00   0.50    3.50    --  111.50-125.00-150.00   64
 31  \w     53.00  78.00   0.50    3.50    --  111.50-125.00-150.00   50
 32  \w     49.00  97.00   0.50    3.50    --  111.50 -94.00  90.00   96
 33  \w     43.00  77.00   0.50    3.50    --  111.50-125.00   0.00   68
 34  \w     49.00  96.00   0.50    3.50    --  111.50 -77.00   0.00   94
 35  \w    118.00 173.00   0.50    3.50    --  111.50  15.00-150.00  110
 36  \w    102.00 155.00   0.50    3.50    --  111.50  45.00 -60.00  106
 37  \w    118.00 178.00   0.50    3.50    --  111.50  45.00-120.00  120
 38  \w     80.00 111.00   0.50    3.50    --  111.50-125.00-120.00   62
 39  \w     71.00 107.00   0.50    3.50    --  111.50-103.00 119.42   72
 40  \w     47.00  77.00   0.50    3.50    --  111.50 -82.00  -6.77   60
 41  \w     94.00 120.00   0.50    3.50    --  111.50 -82.00  -6.77   52
 42  \w    131.00 172.00   0.50    3.50    --  111.50  45.00 150.00   82
 43  \w     80.00 105.00   0.50    3.50    --  111.50 -77.00 120.00   50
 44  \w    107.00 163.00   0.50    3.50    --  111.50  30.00  90.00  112
 45  \w     43.00  70.00   0.50    3.50    --  111.50-125.00  90.00   54
 46  \w     43.00 102.00   0.50    3.50    --  111.50-125.00 -90.00  118
 47  \w     78.00 110.00   0.50    3.50    --  111.50-125.00 120.00   64
 48  \w     65.00 105.00   0.50    3.50    --  111.50 -94.00 -30.00   80
 49  \w    125.00 157.00   0.50    3.50    --  111.50  30.00-150.00   64
 50  \w     53.00  96.00   0.50    3.50    --  111.50 -77.00 150.00   86
 51  \w     51.00 103.00   0.50    3.50    --  111.50 -94.00 -60.00  104
 52  \w     41.00  76.00   0.50    3.50    --  111.50 -77.00 120.00   70
 53  \w     42.00  68.00   0.50    3.50    --  111.50 -94.00 120.00   52
 54  \w     78.00 104.00   0.50    3.50    --  111.50 -94.00 120.00   52
 55  \w     73.00 110.00   0.50    3.50    --  111.50-121.00 126.06   74
 56  \w    113.00 142.00   0.50    3.50    --  111.50  30.00 120.00   58
 57  \w    145.00 170.00   0.50    3.50    --  111.50  30.00 120.00   50
 58  \w    136.00 174.00   0.50    3.50    --  111.50  30.00 -30.00   76
 59  \w    101.00 139.00   0.50    3.50    --  111.50  61.00 150.00   76
 60  \w     43.00  87.00   0.50    3.50    --  111.50 -77.00-180.00   88
 61  \w     51.00  77.00   0.50    3.50    --  111.50 -77.00 -60.00   52
 62  \w     43.00  92.00   0.50    3.50    --  111.50 -77.00  30.00   98
 63  \w     44.00 104.00   0.50    3.50    --  111.50 -94.00 -90.00  120
 64  \w     42.00  68.00   0.50    3.50    --  111.50 -94.00 150.00   52
 65  \w     72.00  98.00   0.50    3.50    --  111.50 -94.00 150.00   52
 66  \w     70.00  95.00   0.50    3.50    --  111.50-125.00 -60.00   50
 67  \w    118.00 157.00   0.50    3.50    --  111.50  30.00  30.00   78
 68  \w    108.00 134.00   0.50    3.50    --  111.50  61.00 -30.00   52
 69  \w    124.00 174.00   0.50    3.50    --  111.50 125.00   0.00  100
 70  \w     93.00 138.00   0.50    3.50    --  111.50  77.00 -30.00   90
 71  \w     99.00 133.00   0.50    3.50    --  111.50 -82.00-177.03   68
 72  \w     88.00 114.00   0.50    3.50    --  111.50 -88.00 -19.07   52
 73  \w     42.00  68.00   0.50    3.50    --  111.50 -61.00   0.00   52
;
_diffrn_measurement_device 'four-circle diffractometer'
_diffrn_measurement_device_type 'XtaLAB Synergy, Dualflex, HyPix'
_diffrn_measurement_method '\w scans'
_diffrn_orient_matrix_type 'CrysAlisPro convention (1999,Acta A55,543-557)'
_diffrn_orient_matrix_UB_11 0.0799782000
_diffrn_orient_matrix_UB_12 0.0133570000
_diffrn_orient_matrix_UB_13 -0.1233754000
_diffrn_orient_matrix_UB_21 -0.2261185000
_diffrn_orient_matrix_UB_22 -0.0166097000
_diffrn_orient_matrix_UB_23 -0.0100313000
_diffrn_orient_matrix_UB_31 -0.0665760000
_diffrn_orient_matrix_UB_32 0.1241135000
_diffrn_orient_matrix_UB_33 -0.0134522000
_diffrn_radiation_monochromator mirror
_diffrn_radiation_probe x-ray
_diffrn_radiation_type 'Cu K\a'
_diffrn_radiation_wavelength 1.54184
_diffrn_reflns_av_R_equivalents 0.0187
_diffrn_reflns_av_unetI/netI 0.0143
_diffrn_reflns_Laue_measured_fraction_full 0.997
_diffrn_reflns_Laue_measured_fraction_max 0.984
_diffrn_reflns_limit_h_max 8
_diffrn_reflns_limit_h_min -8
_diffrn_reflns_limit_k_max 16
_diffrn_reflns_limit_k_min -12
_diffrn_reflns_limit_l_max 16
_diffrn_reflns_limit_l_min -16
_diffrn_reflns_number 20759
_diffrn_reflns_point_group_measured_fraction_full 0.997
_diffrn_reflns_point_group_measured_fraction_max 0.984
_diffrn_reflns_theta_full 67.684
_diffrn_reflns_theta_max 79.934
_diffrn_reflns_theta_min 3.572
_diffrn_source 'micro-focus sealed X-ray tube'
_diffrn_source_type 'PhotonJet (Cu) X-ray Source'
_exptl_absorpt_coefficient_mu 0.812
_exptl_absorpt_correction_T_max 1.00000
_exptl_absorpt_correction_T_min 0.89584
_exptl_absorpt_correction_type multi-scan
_exptl_absorpt_process_details
;
CrysAlisPro 1.171.42.102a (Rigaku Oxford Diffraction, 2023)
Empirical absorption correction using spherical harmonics,
implemented in SCALE3 ABSPACK scaling algorithm.
;
_exptl_crystal_colour orange
_exptl_crystal_colour_primary orange
_exptl_crystal_density_diffrn 1.347
_exptl_crystal_description plate
_exptl_crystal_F_000 428
_exptl_crystal_recrystallization_method 'crystallized from methanol'
_exptl_crystal_size_max 0.164
_exptl_crystal_size_mid 0.125
_exptl_crystal_size_min 0.037
_refine_diff_density_max 0.283
_refine_diff_density_min -0.294
_refine_diff_density_rms 0.054
_refine_ls_extinction_method none
_refine_ls_goodness_of_fit_ref 1.081
_refine_ls_hydrogen_treatment mixed
_refine_ls_matrix_type full
_refine_ls_number_parameters 273
_refine_ls_number_reflns 4253
_refine_ls_number_restraints 0
_refine_ls_restrained_S_all 1.081
_refine_ls_R_factor_all 0.0408
_refine_ls_R_factor_gt 0.0391
_refine_ls_shift/su_max 0.001
_refine_ls_shift/su_mean 0.000
_refine_ls_structure_factor_coef Fsqd
_refine_ls_weighting_details 'w=1/[\s^2^(Fo^2^)+(0.0655P)^2^+0.1845P] where P=(Fo^2^+2Fc^2^)/3'
_refine_ls_weighting_scheme calc
_refine_ls_wR_factor_gt 0.1140
_refine_ls_wR_factor_ref 0.1156
_reflns_Friedel_coverage 0.000
_reflns_number_gt 3980
_reflns_number_total 4253
_reflns_threshold_expression 'I > 2\s(I)'
_cod_data_source_file d6ce00063k2.cif
_cod_data_source_block exp_781_auto
_cod_depositor_comments 'Adding full bibliography for 7251818--7251826.cif.'
_cod_database_code 7251822
_shelx_shelxl_version_number 2018/3
_chemical_oxdiff_formula C7H5O4N2
_shelx_space_group_comment
;
The symmetry employed for this shelxl refinement is uniquely defined
by the following loop, which should always be used as a source of
symmetry information in preference to the above space-group names.
They are only intended as comments.
;
_shelx_estimated_absorpt_t_max 0.971
_shelx_estimated_absorpt_t_min 0.878
_olex2_refinement_description
;
1. Fixed Uiso
 At 1.2 times of:
  All C(H) groups, All C(H,H) groups
 At 1.5 times of:
  All C(H,H,H) groups
2.a Secondary CH2 refined with riding coordinates:
 C21(H21A,H21B), C22(H22A,H22B), C23(H23A,H23B), C24(H24A,H24B)
2.b Aromatic/amide H refined with riding coordinates:
 C2(H2), C3(H3), C4(H4), C6(H6), C14(H14), C15(H15), C17(H17)
2.c Idealised Me refined as rotating group:
 C11(H11A,H11B,H11C), C12(H12A,H12B,H12C), C25(H25A,H25B,H25C)
;
_olex2_submission_special_instructions 'No special instructions were received'
_oxdiff_exptl_absorpt_empirical_details
;
Empirical correction (ABSPACK) includes:
- Absorption correction using spherical harmonics
- Frame scaling
;
_oxdiff_exptl_absorpt_empirical_full_max 1.274
_oxdiff_exptl_absorpt_empirical_full_min 0.790

loop_
_space_group_symop_operation_xyz
'x, y, z'
'-x, -y, -z'

loop_
_atom_site_label
_atom_site_type_symbol
_atom_site_fract_x
_atom_site_fract_y
_atom_site_fract_z
_atom_site_U_iso_or_equiv
_atom_site_adp_type
_atom_site_occupancy
_atom_site_site_symmetry_order
_atom_site_calc_flag
_atom_site_refinement_flags_posn
_atom_site_refinement_flags_adp
_atom_site_refinement_flags_occupancy
_atom_site_disorder_assembly
_atom_site_disorder_group
C1 C 0.27478(17) 0.43907(8) 0.67135(8) 0.0299(2) Uani 1 1 d . . . . .
C2 C 0.09989(19) 0.43154(9) 0.62953(9) 0.0364(3) Uani 1 1 d . . . . .
H2 H 0.054227 0.489100 0.575793 0.044 Uiso 1 1 calc R U . . .
C3 C -0.00693(19) 0.33878(10) 0.66741(10) 0.0383(3) Uani 1 1 d . . . . .
H3 H -0.126459 0.332784 0.639002 0.046 Uiso 1 1 calc R U . . .
C4 C 0.05741(18) 0.25480(9) 0.74582(10) 0.0350(2) Uani 1 1 d . . . . .
H4 H -0.017613 0.191633 0.770112 0.042 Uiso 1 1 calc R U . . .
C5 C 0.23247(17) 0.26151(8) 0.79020(9) 0.0314(2) Uani 1 1 d . . . . .
C6 C 0.34050(17) 0.35580(8) 0.75133(8) 0.0302(2) Uani 1 1 d . . . . .
H6 H 0.459254 0.362776 0.779833 0.036 Uiso 1 1 calc R U . . .
C7 C 0.39233(18) 0.53848(9) 0.63272(9) 0.0316(2) Uani 1 1 d . . . . .
C11 C 0.1520(2) 0.09528(11) 0.92570(13) 0.0526(3) Uani 1 1 d . . . . .
H11A H 0.013778 0.131908 0.958621 0.079 Uiso 1 1 calc R U . . .
H11B H 0.214956 0.044771 0.982294 0.079 Uiso 1 1 calc R U . . .
H11C H 0.128255 0.054446 0.874936 0.079 Uiso 1 1 calc R U . . .
C12 C 0.4505(2) 0.19467(11) 0.92650(11) 0.0474(3) Uani 1 1 d . . . . .
H12A H 0.585123 0.213844 0.875342 0.071 Uiso 1 1 calc R U . . .
H12B H 0.480646 0.128008 0.978896 0.071 Uiso 1 1 calc R U . . .
H12C H 0.388648 0.254582 0.964620 0.071 Uiso 1 1 calc R U . . .
C13 C 0.66804(18) 0.83023(8) 0.50132(9) 0.0308(2) Uani 1 1 d . . . . .
C14 C 0.75495(19) 0.92662(9) 0.44092(9) 0.0345(2) Uani 1 1 d . . . . .
H14 H 0.873051 0.950475 0.457973 0.041 Uiso 1 1 calc R U . . .
C15 C 0.66489(19) 0.98556(9) 0.35654(9) 0.0358(2) Uani 1 1 d . . . . .
H15 H 0.719250 1.051262 0.314323 0.043 Uiso 1 1 calc R U . . .
C16 C 0.49323(19) 0.94739(9) 0.33416(9) 0.0343(2) Uani 1 1 d . . . . .
C17 C 0.41714(19) 0.85154(9) 0.39601(9) 0.0345(2) Uani 1 1 d . . . . .
H17 H 0.300277 0.825845 0.379683 0.041 Uiso 1 1 calc R U . . .
C20 C 0.88427(18) 0.78583(9) 0.64251(9) 0.0346(2) Uani 1 1 d . . . . .
C21 C 0.90501(19) 0.70300(9) 0.74438(10) 0.0366(3) Uani 1 1 d . . . . .
H21A H 0.945617 0.629477 0.726552 0.044 Uiso 1 1 calc R U . . .
H21B H 0.762830 0.702410 0.795572 0.044 Uiso 1 1 calc R U . . .
C22 C 1.07215(19) 0.72605(10) 0.79927(10) 0.0381(3) Uani 1 1 d . . . . .
H22A H 1.214346 0.727279 0.748095 0.046 Uiso 1 1 calc R U . . .
H22B H 1.030856 0.799079 0.818206 0.046 Uiso 1 1 calc R U . . .
C23 C 1.0920(2) 0.64075(10) 0.90110(10) 0.0388(3) Uani 1 1 d . . . . .
H23A H 0.951108 0.642381 0.953257 0.047 Uiso 1 1 calc R U . . .
H23B H 1.124533 0.567496 0.882365 0.047 Uiso 1 1 calc R U . . .
C24 C 1.2650(2) 0.65703(11) 0.95535(12) 0.0469(3) Uani 1 1 d . . . . .
H24A H 1.238670 0.731934 0.970041 0.056 Uiso 1 1 calc R U . . .
H24B H 1.407874 0.649779 0.905586 0.056 Uiso 1 1 calc R U . . .
C25 C 1.2688(2) 0.57498(12) 1.06072(12) 0.0499(3) Uani 1 1 d . . . . .
H25A H 1.288724 0.500635 1.047081 0.075 Uiso 1 1 calc R U . . .
H25B H 1.131819 0.585917 1.112414 0.075 Uiso 1 1 calc R U . . .
H25C H 1.388248 0.585495 1.090582 0.075 Uiso 1 1 calc R U . . .
N10 N 0.29855(17) 0.17629(8) 0.86835(9) 0.0412(2) Uani 1 1 d . . . . .
N18 N 0.50307(15) 0.79400(7) 0.47805(8) 0.0325(2) Uani 1 1 d . . . . .
N19 N 0.73944(16) 0.76411(8) 0.58961(8) 0.0346(2) Uani 1 1 d . . . . .
H19 H 0.682(3) 0.7038(14) 0.6151(13) 0.046(4) Uiso 1 1 d . . . . .
N27 N 0.39284(18) 1.00624(8) 0.24535(8) 0.0410(2) Uani 1 1 d . . . . .
O8 O 0.53718(14) 0.55468(7) 0.67043(7) 0.0413(2) Uani 1 1 d . . . . .
O9 O 0.31944(15) 0.60893(7) 0.55378(7) 0.0431(2) Uani 1 1 d . . . . .
H9 H 0.392(3) 0.6680(17) 0.5360(17) 0.073(6) Uiso 1 1 d . . . . .
O26 O 0.98271(16) 0.86582(7) 0.61075(8) 0.0486(2) Uani 1 1 d . . . . .
O28 O 0.24312(17) 0.96890(8) 0.22802(8) 0.0521(3) Uani 1 1 d . . . . .
O29 O 0.46343(18) 1.09117(8) 0.19181(8) 0.0555(3) Uani 1 1 d . . . . .

loop_
_atom_site_aniso_label
_atom_site_aniso_U_11
_atom_site_aniso_U_22
_atom_site_aniso_U_33
_atom_site_aniso_U_23
_atom_site_aniso_U_13
_atom_site_aniso_U_12
C1 0.0346(5) 0.0266(5) 0.0300(5) -0.0028(4) -0.0085(4) -0.0092(4)
C2 0.0441(6) 0.0314(5) 0.0375(6) 0.0002(4) -0.0182(5) -0.0109(4)
C3 0.0387(6) 0.0374(6) 0.0448(6) -0.0058(5) -0.0168(5) -0.0130(5)
C4 0.0358(5) 0.0292(5) 0.0409(6) -0.0049(4) -0.0060(4) -0.0129(4)
C5 0.0335(5) 0.0269(5) 0.0320(5) -0.0020(4) -0.0053(4) -0.0066(4)
C6 0.0311(5) 0.0287(5) 0.0317(5) -0.0021(4) -0.0090(4) -0.0082(4)
C7 0.0369(5) 0.0274(5) 0.0314(5) -0.0009(4) -0.0103(4) -0.0094(4)
C11 0.0531(8) 0.0385(7) 0.0564(8) 0.0109(6) -0.0066(6) -0.0144(6)
C12 0.0548(7) 0.0423(7) 0.0438(7) 0.0061(5) -0.0204(6) -0.0082(5)
C13 0.0357(5) 0.0254(5) 0.0314(5) -0.0040(4) -0.0057(4) -0.0090(4)
C14 0.0401(6) 0.0285(5) 0.0356(6) -0.0021(4) -0.0072(4) -0.0141(4)
C15 0.0464(6) 0.0260(5) 0.0340(5) -0.0016(4) -0.0054(5) -0.0125(4)
C16 0.0435(6) 0.0271(5) 0.0321(5) -0.0030(4) -0.0089(4) -0.0064(4)
C17 0.0399(6) 0.0292(5) 0.0364(6) -0.0037(4) -0.0110(4) -0.0094(4)
C20 0.0364(5) 0.0297(5) 0.0391(6) -0.0036(4) -0.0099(4) -0.0102(4)
C21 0.0383(6) 0.0320(5) 0.0402(6) -0.0002(4) -0.0123(5) -0.0105(4)
C22 0.0405(6) 0.0334(6) 0.0432(6) -0.0038(5) -0.0140(5) -0.0096(4)
C23 0.0406(6) 0.0367(6) 0.0414(6) -0.0043(5) -0.0136(5) -0.0085(5)
C24 0.0522(7) 0.0405(7) 0.0543(8) -0.0032(5) -0.0250(6) -0.0113(5)
C25 0.0594(8) 0.0488(7) 0.0471(7) -0.0068(6) -0.0235(6) -0.0081(6)
N10 0.0462(5) 0.0325(5) 0.0423(5) 0.0080(4) -0.0137(4) -0.0127(4)
N18 0.0378(5) 0.0265(4) 0.0341(5) -0.0012(3) -0.0089(4) -0.0111(3)
N19 0.0410(5) 0.0269(4) 0.0374(5) 0.0020(4) -0.0123(4) -0.0150(4)
N27 0.0518(6) 0.0327(5) 0.0380(5) -0.0020(4) -0.0131(4) -0.0049(4)
O8 0.0461(5) 0.0341(4) 0.0482(5) 0.0045(3) -0.0222(4) -0.0179(3)
O9 0.0540(5) 0.0342(4) 0.0445(5) 0.0119(4) -0.0252(4) -0.0215(4)
O26 0.0585(5) 0.0404(5) 0.0526(5) 0.0071(4) -0.0240(4) -0.0273(4)
O28 0.0600(6) 0.0453(5) 0.0579(6) -0.0042(4) -0.0302(5) -0.0076(4)
O29 0.0716(7) 0.0418(5) 0.0487(5) 0.0114(4) -0.0195(5) -0.0134(5)

loop_
_atom_type_symbol
_atom_type_description
_atom_type_scat_dispersion_real
_atom_type_scat_dispersion_imag
_atom_type_scat_source
C C 0.0181 0.0091 'International Tables Vol C Tables 4.2.6.8 and 6.1.1.4'
H H 0.0000 0.0000 'International Tables Vol C Tables 4.2.6.8 and 6.1.1.4'
N N 0.0311 0.0180 'International Tables Vol C Tables 4.2.6.8 and 6.1.1.4'
O O 0.0492 0.0322 'International Tables Vol C Tables 4.2.6.8 and 6.1.1.4'

loop_
_geom_angle_atom_site_label_1
_geom_angle_atom_site_label_2
_geom_angle_atom_site_label_3
_geom_angle
_geom_angle_site_symmetry_1
_geom_angle_site_symmetry_3
_geom_angle_publ_flag
C2 C1 C6 120.86(10) . . ?
C2 C1 C7 120.17(10) . . ?
C6 C1 C7 118.95(9) . . ?
C3 C2 C1 118.90(10) . . ?
C4 C3 C2 121.06(10) . . ?
C3 C4 C5 120.89(10) . . ?
C6 C5 C4 117.80(10) . . ?
N10 C5 C4 120.80(10) . . ?
N10 C5 C6 121.39(10) . . ?
C1 C6 C5 120.48(10) . . ?
O8 C7 C1 124.17(10) . . ?
O8 C7 O9 123.10(10) . . ?
O9 C7 C1 112.72(9) . . ?
N18 C13 C14 121.97(10) . . ?
N18 C13 N19 113.37(9) . . ?
N19 C13 C14 124.65(10) . . ?
C15 C14 C13 118.42(10) . . ?
C14 C15 C16 118.85(10) . . ?
C15 C16 N27 121.10(10) . . ?
C17 C16 C15 119.76(10) . . ?
C17 C16 N27 119.14(10) . . ?
N18 C17 C16 121.82(10) . . ?
N19 C20 C21 113.90(9) . . ?
O26 C20 C21 123.29(10) . . ?
O26 C20 N19 122.79(11) . . ?
C20 C21 C22 113.07(9) . . ?
C23 C22 C21 112.12(9) . . ?
C24 C23 C22 113.99(10) . . ?
C23 C24 C25 112.24(11) . . ?
C5 N10 C11 118.86(10) . . ?
C5 N10 C12 118.77(10) . . ?
C12 N10 C11 116.02(11) . . ?
C17 N18 C13 119.18(9) . . ?
C20 N19 C13 127.52(9) . . ?
O28 N27 C16 118.79(10) . . ?
O28 N27 O29 123.43(11) . . ?
O29 N27 C16 117.78(11) . . ?

loop_
_geom_bond_atom_site_label_1
_geom_bond_atom_site_label_2
_geom_bond_distance
_geom_bond_site_symmetry_2
_geom_bond_publ_flag
C1 C2 1.3874(15) . ?
C1 C6 1.3923(14) . ?
C1 C7 1.4933(14) . ?
C2 C3 1.3840(16) . ?
C3 C4 1.3808(17) . ?
C4 C5 1.4059(16) . ?
C5 C6 1.4050(14) . ?
C5 N10 1.3913(14) . ?
C7 O8 1.2165(13) . ?
C7 O9 1.3224(13) . ?
C11 N10 1.4506(16) . ?
C12 N10 1.4479(17) . ?
C13 C14 1.4058(14) . ?
C13 N18 1.3421(14) . ?
C13 N19 1.3867(14) . ?
C14 C15 1.3756(16) . ?
C15 C16 1.3880(16) . ?
C16 C17 1.3795(15) . ?
C16 N27 1.4564(15) . ?
C17 N18 1.3329(15) . ?
C20 C21 1.5083(16) . ?
C20 N19 1.3779(14) . ?
C20 O26 1.2157(14) . ?
C21 C22 1.5233(16) . ?
C22 C23 1.5220(16) . ?
C23 C24 1.5168(16) . ?
C24 C25 1.5201(19) . ?
N27 O28 1.2245(14) . ?
N27 O29 1.2251(14) . ?

loop_
_geom_hbond_atom_site_label_D
_geom_hbond_atom_site_label_H
_geom_hbond_atom_site_label_A
_geom_hbond_distance_DH
_geom_hbond_distance_HA
_geom_hbond_distance_DA
_geom_hbond_angle_DHA
_geom_hbond_site_symmetry_A
_geom_hbond_publ_flag
N19 H19 O8 0.861(17) 2.133(18) 2.9928(12) 177.1(15) . yes
O9 H9 N18 0.90(2) 1.78(2) 2.6630(12) 167(2) . yes
